data_7037047
loop_
_publ_author_name
'Trivedi, Manoj'
'Singh, Gurmeet'
'Kumar, Abhinav'
'Rath, Nigam P.'

_publ_section_title
;
 1,1'-Bis(di-tert-butylphosphino)ferrocene copper(i) complex catalyzed C-H
 activation and carboxylation of terminal alkynes.
;
_journal_issue 48
_journal_name_full 'Dalton transactions (Cambridge, England : 2003)'
_journal_page_first 20874
_journal_page_last 20882
_journal_paper_doi 10.1039/c5dt03794h
_journal_volume 44
_journal_year 2015
_chemical_formula_moiety 'C26 H44 Cu Fe I P2'
_chemical_formula_sum 'C26 H44 Cu Fe I P2'
_chemical_formula_weight 664.84
_chemical_name_systematic
; 
 ? 
;
_space_group_crystal_system orthorhombic
_space_group_IT_number 33
_space_group_name_Hall 'P 2c -2n'
_space_group_name_H-M_alt 'P n a 21'
_symmetry_space_group_name_Hall 'P 2c -2n'
_symmetry_space_group_name_H-M 'P n a 21'
_atom_sites_solution_hydrogens geom
_atom_sites_solution_primary direct
_atom_sites_solution_secondary difmap
_audit_creation_method SHELXL-2014
_audit_update_record
;
2015-05-20 deposited with the CCDC.
2015-11-02 downloaded from the CCDC.
;
_cell_angle_alpha 90
_cell_angle_beta 90
_cell_angle_gamma 90
_cell_formula_units_Z 4
_cell_length_a 16.6781(8)
_cell_length_b 8.5263(4)
_cell_length_c 19.8071(9)
_cell_measurement_reflns_used 9324
_cell_measurement_temperature 100(2)
_cell_measurement_theta_max 34.84
_cell_measurement_theta_min 2.60
_cell_volume 2816.6(2)
_computing_cell_refinement 'Bruker SAINT'
_computing_data_collection 'Bruker APEX2'
_computing_data_reduction 'Bruker SAINT'
_computing_molecular_graphics 'Bruker SHELXTL'
_computing_publication_material 'Bruker SHELXTL'
_computing_structure_refinement 'SHELXL-2014 (Sheldrick, 2014)'
_computing_structure_solution 'SHELXT-2013 (Sheldrick, 2008)'
_diffrn_ambient_temperature 100(2)
_diffrn_measured_fraction_theta_full 1.000
_diffrn_measured_fraction_theta_max 0.999
_diffrn_measurement_device_type 'Bruker APEX-II CCD'
_diffrn_measurement_method '\f and \w scans'
_diffrn_radiation_type MoK\a
_diffrn_radiation_wavelength 0.71073
_diffrn_reflns_av_R_equivalents 0.0453
_diffrn_reflns_av_unetI/netI 0.0470
_diffrn_reflns_laue_measured_fraction_full 1.000
_diffrn_reflns_laue_measured_fraction_max 0.999
_diffrn_reflns_limit_h_max 27
_diffrn_reflns_limit_h_min -30
_diffrn_reflns_limit_k_max 15
_diffrn_reflns_limit_k_min -15
_diffrn_reflns_limit_l_max 36
_diffrn_reflns_limit_l_min -35
_diffrn_reflns_number 93876
_diffrn_reflns_point_group_measured_fraction_full 1.000
_diffrn_reflns_point_group_measured_fraction_max 0.966
_diffrn_reflns_theta_full 25.242
_diffrn_reflns_theta_max 40.515
_diffrn_reflns_theta_min 2.056
_exptl_absorpt_coefficient_mu 2.492
_exptl_absorpt_correction_T_max 0.6976
_exptl_absorpt_correction_T_min 0.6341
_exptl_absorpt_correction_type multi-scan
_exptl_absorpt_process_details 'sadabs v2014/2'
_exptl_crystal_colour orange
_exptl_crystal_density_diffrn 1.568
_exptl_crystal_density_method 'not measured'
_exptl_crystal_description block
_exptl_crystal_F_000 1352
_exptl_crystal_size_max 0.302
_exptl_crystal_size_mid 0.243
_exptl_crystal_size_min 0.216
_refine_diff_density_max 0.688
_refine_diff_density_min -0.753
_refine_diff_density_rms 0.107
_refine_ls_abs_structure_details
; 
 Flack x determined using 6104 quotients [(I+)-(I-)]/[(I+)+(I-)] 
 (Parsons, Flack and Wagner, Acta Cryst. B69 (2013) 249-259). 
;
_refine_ls_abs_structure_Flack 0.000(4)
_refine_ls_extinction_method none
_refine_ls_goodness_of_fit_ref 0.988
_refine_ls_hydrogen_treatment constr
_refine_ls_matrix_type full
_refine_ls_number_parameters 292
_refine_ls_number_reflns 17433
_refine_ls_number_restraints 1
_refine_ls_restrained_S_all 0.988
_refine_ls_R_factor_all 0.0430
_refine_ls_R_factor_gt 0.0293
_refine_ls_shift/su_max 0.002
_refine_ls_shift/su_mean 0.000
_refine_ls_structure_factor_coef Fsqd
_refine_ls_weighting_details 'w=1/[\s^2^(Fo^2^)+(0.0171P)^2^] where P=(Fo^2^+2Fc^2^)/3'
_refine_ls_weighting_scheme calc
_refine_ls_wR_factor_gt 0.0452
_refine_ls_wR_factor_ref 0.0483
_reflns_Friedel_coverage 0.895
_reflns_friedel_fraction_full 1.000
_reflns_friedel_fraction_max 0.932
_reflns_number_gt 14572
_reflns_number_total 17433
_reflns_threshold_expression 'I > 2\s(I)'
_cod_data_source_file c5dt03794h2.cif
_cod_data_source_block r11714
_cod_depositor_comments 'Adding full bibliography for 7037047--7037048.cif.'
_cod_database_code 7037047
_shelx_space_group_comment
; 
The symmetry employed for this shelxl refinement is uniquely defined 
by the following loop, which should always be used as a source of 
symmetry information in preference to the above space-group names. 
They are only intended as comments. 
;
_shelx_estimated_absorpt_t_min 0.520
_shelx_estimated_absorpt_t_max 0.615
_shelxl_version_number 2014-3

loop_
_space_group_symop_operation_xyz
'x, y, z'
'-x, -y, z+1/2'
'x+1/2, -y+1/2, z'
'-x+1/2, y+1/2, z+1/2'

loop_
_atom_site_label
_atom_site_type_symbol
_atom_site_fract_x
_atom_site_fract_y
_atom_site_fract_z
_atom_site_U_iso_or_equiv
_atom_site_adp_type
_atom_site_occupancy
_atom_site_site_symmetry_order
_atom_site_calc_flag
_atom_site_refinement_flags_posn
_atom_site_refinement_flags_adp
I1 I 0.26957(2) 0.98132(2) 0.54783(2) 0.01634(3) Uani 1 1 d . .
Cu1 Cu 0.35555(2) 0.74459(3) 0.52174(2) 0.01017(4) Uani 1 1 d . .
Fe1 Fe 0.50254(2) 0.38493(3) 0.47840(2) 0.00942(4) Uani 1 1 d . .
P1 P 0.36239(3) 0.65296(6) 0.41515(2) 0.01002(8) Uani 1 1 d . .
P2 P 0.42333(3) 0.62246(6) 0.60527(2) 0.00984(8) Uani 1 1 d . .
C1 C 0.52859(11) 0.5773(2) 0.42205(9) 0.0123(3) Uani 1 1 d . .
H1 H 0.5418 0.6778 0.4396 0.015 Uiso 1 1 calc R U
C2 C 0.44896(11) 0.5242(2) 0.40571(9) 0.0108(3) Uani 1 1 d . .
C3 C 0.45749(12) 0.3656(2) 0.38194(9) 0.0132(3) Uani 1 1 d . .
H3 H 0.4151 0.2991 0.3676 0.016 Uiso 1 1 calc R U
C4 C 0.54060(12) 0.3249(2) 0.38355(9) 0.0156(3) Uani 1 1 d . .
H4 H 0.5627 0.2268 0.3706 0.019 Uiso 1 1 calc R U
C5 C 0.58444(12) 0.4555(2) 0.40775(10) 0.0148(3) Uani 1 1 d . .
H5 H 0.6409 0.4609 0.4134 0.018 Uiso 1 1 calc R U
C6 C 0.47113(11) 0.4422(2) 0.57632(9) 0.0104(3) Uani 1 1 d . .
C7 C 0.42580(10) 0.3104(2) 0.55179(10) 0.0123(3) Uani 1 1 d . .
H7 H 0.3691 0.3064 0.5477 0.015 Uiso 1 1 calc R U
C8 C 0.47920(12) 0.1876(2) 0.53465(9) 0.0146(3) Uani 1 1 d . .
H8 H 0.4646 0.0873 0.5178 0.018 Uiso 1 1 calc R U
C9 C 0.55854(11) 0.2410(2) 0.54719(11) 0.0154(3) Uani 1 1 d . .
H9 H 0.6063 0.1830 0.5397 0.019 Uiso 1 1 calc R U
C10 C 0.55392(11) 0.3966(2) 0.57288(9) 0.0123(3) Uani 1 1 d . .
H10 H 0.5983 0.4598 0.5857 0.015 Uiso 1 1 calc R U
C11 C 0.38140(12) 0.8059(2) 0.34742(10) 0.0146(3) Uani 1 1 d . .
C12 C 0.44675(16) 0.9143(3) 0.37387(14) 0.0316(6) Uani 1 1 d . .
H12A H 0.4304 0.9576 0.4176 0.047 Uiso 1 1 calc R U
H12B H 0.4553 1.0000 0.3417 0.047 Uiso 1 1 calc R U
H12C H 0.4967 0.8550 0.3794 0.047 Uiso 1 1 calc R U
C13 C 0.30662(15) 0.9070(3) 0.33756(13) 0.0274(5) Uani 1 1 d . .
H13A H 0.2646 0.8446 0.3158 0.041 Uiso 1 1 calc R U
H13B H 0.3198 0.9973 0.3090 0.041 Uiso 1 1 calc R U
H13C H 0.2875 0.9440 0.3816 0.041 Uiso 1 1 calc R U
C14 C 0.40787(18) 0.7366(3) 0.28022(12) 0.0315(6) Uani 1 1 d . .
H14A H 0.4565 0.6740 0.2869 0.047 Uiso 1 1 calc R U
H14B H 0.4190 0.8215 0.2482 0.047 Uiso 1 1 calc R U
H14C H 0.3652 0.6696 0.2622 0.047 Uiso 1 1 calc R U
C15 C 0.26946(11) 0.5360(2) 0.39419(10) 0.0148(3) Uani 1 1 d . .
C16 C 0.19487(12) 0.6356(3) 0.41078(12) 0.0224(4) Uani 1 1 d . .
H16A H 0.1998 0.6781 0.4566 0.034 Uiso 1 1 calc R U
H16B H 0.1468 0.5699 0.4079 0.034 Uiso 1 1 calc R U
H16C H 0.1906 0.7221 0.3784 0.034 Uiso 1 1 calc R U
C17 C 0.26335(14) 0.4772(3) 0.32128(11) 0.0222(4) Uani 1 1 d . .
H17A H 0.2575 0.5669 0.2907 0.033 Uiso 1 1 calc R U
H17B H 0.2166 0.4083 0.3168 0.033 Uiso 1 1 calc R U
H17C H 0.3120 0.4188 0.3096 0.033 Uiso 1 1 calc R U
C18 C 0.26735(12) 0.3946(3) 0.44229(11) 0.0193(4) Uani 1 1 d . .
H18A H 0.3143 0.3281 0.4342 0.029 Uiso 1 1 calc R U
H18B H 0.2184 0.3338 0.4343 0.029 Uiso 1 1 calc R U
H18C H 0.2680 0.4317 0.4891 0.029 Uiso 1 1 calc R U
C19 C 0.35595(12) 0.5484(2) 0.67509(10) 0.0152(3) Uani 1 1 d . .
C20 C 0.27821(13) 0.4890(3) 0.64230(12) 0.0207(4) Uani 1 1 d . .
H20A H 0.2558 0.5713 0.6134 0.031 Uiso 1 1 calc R U
H20B H 0.2394 0.4619 0.6776 0.031 Uiso 1 1 calc R U
H20C H 0.2898 0.3959 0.6150 0.031 Uiso 1 1 calc R U
C21 C 0.33235(14) 0.6849(3) 0.72170(10) 0.0212(4) Uani 1 1 d . .
H21A H 0.3789 0.7165 0.7487 0.032 Uiso 1 1 calc R U
H21B H 0.2890 0.6513 0.7518 0.032 Uiso 1 1 calc R U
H21C H 0.3142 0.7739 0.6944 0.032 Uiso 1 1 calc R U
C22 C 0.39371(14) 0.4170(3) 0.71712(11) 0.0222(4) Uani 1 1 d . .
H22A H 0.4045 0.3264 0.6881 0.033 Uiso 1 1 calc R U
H22B H 0.3567 0.3862 0.7532 0.033 Uiso 1 1 calc R U
H22C H 0.4440 0.4543 0.7370 0.033 Uiso 1 1 calc R U
C23 C 0.50653(12) 0.7511(2) 0.63893(9) 0.0139(3) Uani 1 1 d . .
C24 C 0.47203(14) 0.9076(3) 0.66432(10) 0.0187(4) Uani 1 1 d . .
H24A H 0.4295 0.9427 0.6337 0.028 Uiso 1 1 calc R U
H24B H 0.5147 0.9866 0.6657 0.028 Uiso 1 1 calc R U
H24C H 0.4499 0.8934 0.7097 0.028 Uiso 1 1 calc R U
C25 C 0.55796(13) 0.6781(3) 0.69515(10) 0.0204(4) Uani 1 1 d . .
H25A H 0.5258 0.6678 0.7363 0.031 Uiso 1 1 calc R U
H25B H 0.6043 0.7457 0.7041 0.031 Uiso 1 1 calc R U
H25C H 0.5766 0.5743 0.6808 0.031 Uiso 1 1 calc R U
C26 C 0.55960(12) 0.7905(2) 0.57775(10) 0.0157(3) Uani 1 1 d . .
H26A H 0.5851 0.6945 0.5611 0.024 Uiso 1 1 calc R U
H26B H 0.6010 0.8658 0.5913 0.024 Uiso 1 1 calc R U
H26C H 0.5265 0.8363 0.5419 0.024 Uiso 1 1 calc R U

loop_
_atom_site_aniso_label
_atom_site_aniso_U_11
_atom_site_aniso_U_22
_atom_site_aniso_U_33
_atom_site_aniso_U_23
_atom_site_aniso_U_13
_atom_site_aniso_U_12
I1 0.01039(4) 0.01241(4) 0.02621(6) -0.00366(6) 0.00086(6) 0.00228(4)
Cu1 0.00939(8) 0.01089(9) 0.01023(8) -0.00127(7) -0.00070(8) 0.00115(8)
Fe1 0.00940(10) 0.00894(10) 0.00994(9) 0.00104(9) 0.00187(9) 0.00157(9)
P1 0.00967(19) 0.0106(2) 0.00978(18) -0.00134(15) -0.00145(15) 0.00143(15)
P2 0.00987(19) 0.0112(2) 0.00844(17) -0.00035(15) 0.00022(15) 0.00072(15)
C1 0.0111(7) 0.0126(8) 0.0132(8) 0.0029(6) 0.0004(6) 0.0003(6)
C2 0.0112(7) 0.0110(7) 0.0102(7) 0.0000(6) -0.0006(6) 0.0013(6)
C3 0.0152(8) 0.0127(8) 0.0117(7) -0.0019(6) 0.0009(6) 0.0021(6)
C4 0.0181(9) 0.0154(9) 0.0132(8) -0.0004(6) 0.0051(7) 0.0047(7)
C5 0.0112(8) 0.0193(9) 0.0139(8) 0.0042(6) 0.0040(6) 0.0036(7)
C6 0.0094(7) 0.0111(7) 0.0106(7) 0.0012(6) 0.0008(6) 0.0007(6)
C7 0.0114(7) 0.0119(7) 0.0136(7) 0.0019(7) 0.0027(7) -0.0010(5)
C8 0.0189(8) 0.0094(7) 0.0157(9) 0.0025(6) 0.0035(6) 0.0006(6)
C9 0.0157(8) 0.0146(7) 0.0159(7) 0.0039(9) 0.0029(8) 0.0052(6)
C10 0.0101(7) 0.0151(8) 0.0118(7) 0.0034(6) 0.0000(6) 0.0020(6)
C11 0.0155(8) 0.0141(8) 0.0142(8) 0.0009(6) -0.0017(7) 0.0022(7)
C12 0.0347(13) 0.0220(11) 0.0382(13) 0.0168(10) -0.0163(11) -0.0124(10)
C13 0.0265(11) 0.0281(12) 0.0276(11) 0.0111(9) -0.0010(9) 0.0120(10)
C14 0.0509(16) 0.0220(11) 0.0216(10) 0.0028(8) 0.0165(11) 0.0018(11)
C15 0.0116(8) 0.0161(9) 0.0169(8) -0.0035(7) -0.0028(7) -0.0011(7)
C16 0.0104(8) 0.0250(11) 0.0317(11) -0.0059(9) -0.0037(8) 0.0023(7)
C17 0.0239(11) 0.0246(11) 0.0180(9) -0.0059(8) -0.0068(8) -0.0035(9)
C18 0.0138(9) 0.0207(10) 0.0234(10) 0.0025(8) -0.0007(7) -0.0030(7)
C19 0.0151(8) 0.0189(9) 0.0116(7) 0.0016(6) 0.0043(6) 0.0003(7)
C20 0.0132(9) 0.0275(12) 0.0215(10) -0.0015(8) 0.0055(7) -0.0021(8)
C21 0.0220(10) 0.0266(11) 0.0150(9) -0.0029(8) 0.0072(8) 0.0020(9)
C22 0.0226(11) 0.0260(11) 0.0181(9) 0.0092(8) 0.0061(8) 0.0035(9)
C23 0.0159(8) 0.0146(8) 0.0113(7) -0.0002(6) -0.0033(6) -0.0013(7)
C24 0.0230(10) 0.0165(9) 0.0165(8) -0.0047(7) -0.0015(7) -0.0009(8)
C25 0.0210(10) 0.0241(11) 0.0162(9) 0.0019(7) -0.0077(7) -0.0019(8)
C26 0.0148(8) 0.0150(8) 0.0174(8) 0.0009(7) -0.0008(7) -0.0027(7)

loop_
_atom_type_symbol
_atom_type_description
_atom_type_scat_dispersion_real
_atom_type_scat_dispersion_imag
_atom_type_scat_source
C C 0.0033 0.0016 'International Tables Vol C Tables 4.2.6.8 and 6.1.1.4'
H H 0.0000 0.0000 'International Tables Vol C Tables 4.2.6.8 and 6.1.1.4'
P P 0.1023 0.0942 'International Tables Vol C Tables 4.2.6.8 and 6.1.1.4'
Fe Fe 0.3463 0.8444 'International Tables Vol C Tables 4.2.6.8 and 6.1.1.4'
Cu Cu 0.3201 1.2651 'International Tables Vol C Tables 4.2.6.8 and 6.1.1.4'
I I -0.4742 1.8119 'International Tables Vol C Tables 4.2.6.8 and 6.1.1.4'

loop_
_geom_angle_atom_site_label_1
_geom_angle_atom_site_label_2
_geom_angle_atom_site_label_3
_geom_angle
P1 Cu1 P2 120.070(19)
P1 Cu1 I1 119.785(15)
P2 Cu1 I1 120.135(15)
C1 Fe1 C7 141.07(7)
C1 Fe1 C5 40.87(8)
C7 Fe1 C5 177.00(8)
C1 Fe1 C4 68.37(8)
C7 Fe1 C4 140.44(8)
C5 Fe1 C4 40.46(8)
C1 Fe1 C8 178.40(8)
C7 Fe1 C8 40.47(7)
C5 Fe1 C8 137.56(8)
C4 Fe1 C8 110.58(8)
C1 Fe1 C9 138.44(7)
C7 Fe1 C9 68.09(7)
C5 Fe1 C9 108.98(8)
C4 Fe1 C9 108.53(8)
C8 Fe1 C9 40.44(7)
C1 Fe1 C3 68.47(8)
C7 Fe1 C3 114.05(8)
C5 Fe1 C3 68.45(8)
C4 Fe1 C3 40.72(8)
C8 Fe1 C3 111.61(8)
C9 Fe1 C3 137.06(8)
C1 Fe1 C10 111.79(8)
C7 Fe1 C10 68.19(7)
C5 Fe1 C10 109.23(8)
C4 Fe1 C10 135.74(8)
C8 Fe1 C10 68.03(8)
C9 Fe1 C10 40.41(8)
C3 Fe1 C10 176.37(7)
C1 Fe1 C6 112.26(7)
C7 Fe1 C6 41.03(7)
C5 Fe1 C6 137.83(8)
C4 Fe1 C6 176.46(8)
C8 Fe1 C6 68.71(7)
C9 Fe1 C6 68.58(8)
C3 Fe1 C6 142.81(7)
C10 Fe1 C6 40.72(7)
C1 Fe1 C2 41.11(7)
C7 Fe1 C2 113.82(7)
C5 Fe1 C2 69.12(7)
C4 Fe1 C2 68.84(7)
C8 Fe1 C2 139.93(8)
C9 Fe1 C2 177.36(8)
C3 Fe1 C2 40.79(7)
C10 Fe1 C2 141.62(7)
C6 Fe1 C2 114.06(7)
C2 P1 C15 108.00(9)
C2 P1 C11 102.07(8)
C15 P1 C11 110.16(9)
C2 P1 Cu1 110.18(6)
C15 P1 Cu1 110.32(7)
C11 P1 Cu1 115.62(6)
C6 P2 C23 106.19(9)
C6 P2 C19 102.04(9)
C23 P2 C19 111.85(9)
C6 P2 Cu1 112.15(6)
C23 P2 Cu1 111.00(6)
C19 P2 Cu1 113.10(7)
C5 C1 C2 109.22(17)
C5 C1 Fe1 70.13(11)
C2 C1 Fe1 70.86(10)
C5 C1 H1 125.4
C2 C1 H1 125.4
Fe1 C1 H1 125.2
C3 C2 C1 106.14(16)
C3 C2 P1 132.67(14)
C1 C2 P1 121.18(14)
C3 C2 Fe1 69.24(10)
C1 C2 Fe1 68.02(10)
P1 C2 Fe1 128.03(10)
C4 C3 C2 108.46(16)
C4 C3 Fe1 69.20(11)
C2 C3 Fe1 69.96(10)
C4 C3 H3 125.8
C2 C3 H3 125.8
Fe1 C3 H3 126.6
C5 C4 C3 108.52(17)
C5 C4 Fe1 69.70(11)
C3 C4 Fe1 70.07(10)
C5 C4 H4 125.7
C3 C4 H4 125.7
Fe1 C4 H4 126.1
C4 C5 C1 107.65(17)
C4 C5 Fe1 69.84(11)
C1 C5 Fe1 69.00(11)
C4 C5 H5 126.2
C1 C5 H5 126.2
Fe1 C5 H5 126.6
C10 C6 C7 106.10(16)
C10 C6 P2 131.57(14)
C7 C6 P2 122.32(13)
C10 C6 Fe1 69.38(10)
C7 C6 Fe1 68.39(10)
P2 C6 Fe1 127.22(9)
C8 C7 C6 109.16(15)
C8 C7 Fe1 70.41(10)
C6 C7 Fe1 70.58(10)
C8 C7 H7 125.4
C6 C7 H7 125.4
Fe1 C7 H7 125.2
C7 C8 C9 107.84(16)
C7 C8 Fe1 69.12(10)
C9 C8 Fe1 69.87(10)
C7 C8 H8 126.1
C9 C8 H8 126.1
Fe1 C8 H8 126.5
C8 C9 C10 108.13(16)
C8 C9 Fe1 69.70(10)
C10 C9 Fe1 69.91(10)
C8 C9 H9 125.9
C10 C9 H9 125.9
Fe1 C9 H9 126.0
C9 C10 C6 108.77(16)
C9 C10 Fe1 69.68(11)
C6 C10 Fe1 69.90(10)
C9 C10 H10 125.6
C6 C10 H10 125.6
Fe1 C10 H10 126.4
C14 C11 C12 109.2(2)
C14 C11 C13 110.11(19)
C12 C11 C13 106.61(19)
C14 C11 P1 113.57(15)
C12 C11 P1 107.07(14)
C13 C11 P1 109.97(14)
C11 C12 H12A 109.5
C11 C12 H12B 109.5
H12A C12 H12B 109.5
C11 C12 H12C 109.5
H12A C12 H12C 109.5
H12B C12 H12C 109.5
C11 C13 H13A 109.5
C11 C13 H13B 109.5
H13A C13 H13B 109.5
C11 C13 H13C 109.5
H13A C13 H13C 109.5
H13B C13 H13C 109.5
C11 C14 H14A 109.5
C11 C14 H14B 109.5
H14A C14 H14B 109.5
C11 C14 H14C 109.5
H14A C14 H14C 109.5
H14B C14 H14C 109.5
C17 C15 C18 109.05(18)
C17 C15 C16 109.11(17)
C18 C15 C16 106.34(17)
C17 C15 P1 115.75(15)
C18 C15 P1 107.26(13)
C16 C15 P1 108.92(14)
C15 C16 H16A 109.5
C15 C16 H16B 109.5
H16A C16 H16B 109.5
C15 C16 H16C 109.5
H16A C16 H16C 109.5
H16B C16 H16C 109.5
C15 C17 H17A 109.5
C15 C17 H17B 109.5
H17A C17 H17B 109.5
C15 C17 H17C 109.5
H17A C17 H17C 109.5
H17B C17 H17C 109.5
C15 C18 H18A 109.5
C15 C18 H18B 109.5
H18A C18 H18B 109.5
C15 C18 H18C 109.5
H18A C18 H18C 109.5
H18B C18 H18C 109.5
C22 C19 C20 109.60(18)
C22 C19 C21 109.43(17)
C20 C19 C21 106.71(17)
C22 C19 P2 113.43(14)
C20 C19 P2 107.62(14)
C21 C19 P2 109.82(14)
C19 C20 H20A 109.5
C19 C20 H20B 109.5
H20A C20 H20B 109.5
C19 C20 H20C 109.5
H20A C20 H20C 109.5
H20B C20 H20C 109.5
C19 C21 H21A 109.5
C19 C21 H21B 109.5
H21A C21 H21B 109.5
C19 C21 H21C 109.5
H21A C21 H21C 109.5
H21B C21 H21C 109.5
C19 C22 H22A 109.5
C19 C22 H22B 109.5
H22A C22 H22B 109.5
C19 C22 H22C 109.5
H22A C22 H22C 109.5
H22B C22 H22C 109.5
C25 C23 C26 109.76(16)
C25 C23 C24 108.85(16)
C26 C23 C24 106.46(16)
C25 C23 P2 115.49(14)
C26 C23 P2 105.75(12)
C24 C23 P2 110.13(14)
C23 C24 H24A 109.5
C23 C24 H24B 109.5
H24A C24 H24B 109.5
C23 C24 H24C 109.5
H24A C24 H24C 109.5
H24B C24 H24C 109.5
C23 C25 H25A 109.5
C23 C25 H25B 109.5
H25A C25 H25B 109.5
C23 C25 H25C 109.5
H25A C25 H25C 109.5
H25B C25 H25C 109.5
C23 C26 H26A 109.5
C23 C26 H26B 109.5
H26A C26 H26B 109.5
C23 C26 H26C 109.5
H26A C26 H26C 109.5
H26B C26 H26C 109.5

loop_
_geom_bond_atom_site_label_1
_geom_bond_atom_site_label_2
_geom_bond_distance
I1 Cu1 2.5293(3)
Cu1 P1 2.2540(5)
Cu1 P2 2.2584(5)
Fe1 C1 2.0311(18)
Fe1 C7 2.0384(18)
Fe1 C5 2.0461(19)
Fe1 C4 2.0479(18)
Fe1 C8 2.0554(18)
Fe1 C9 2.0577(19)
Fe1 C3 2.0595(18)
Fe1 C10 2.0608(18)
Fe1 C6 2.0677(18)
Fe1 C2 2.0692(18)
P1 C2 1.8233(19)
P1 C15 1.8895(19)
P1 C11 1.898(2)
P2 C6 1.8236(19)
P2 C23 1.8901(19)
P2 C19 1.8903(19)
C1 C5 1.424(3)
C1 C2 1.440(3)
C1 H1 0.9500
C2 C3 1.439(3)
C3 C4 1.429(3)
C3 H3 0.9500
C4 C5 1.416(3)
C4 H4 0.9500
C5 H5 0.9500
C6 C10 1.436(3)
C6 C7 1.439(3)
C7 C8 1.416(3)
C7 H7 0.9500
C8 C9 1.421(3)
C8 H8 0.9500
C9 C10 1.422(3)
C9 H9 0.9500
C10 H10 0.9500
C11 C14 1.522(3)
C11 C12 1.522(3)
C11 C13 1.529(3)
C12 H12A 0.9800
C12 H12B 0.9800
C12 H12C 0.9800
C13 H13A 0.9800
C13 H13B 0.9800
C13 H13C 0.9800
C14 H14A 0.9800
C14 H14B 0.9800
C14 H14C 0.9800
C15 C17 1.532(3)
C15 C18 1.537(3)
C15 C16 1.542(3)
C16 H16A 0.9800
C16 H16B 0.9800
C16 H16C 0.9800
C17 H17A 0.9800
C17 H17B 0.9800
C17 H17C 0.9800
C18 H18A 0.9800
C18 H18B 0.9800
C18 H18C 0.9800
C19 C22 1.531(3)
C19 C20 1.536(3)
C19 C21 1.537(3)
C20 H20A 0.9800
C20 H20B 0.9800
C20 H20C 0.9800
C21 H21A 0.9800
C21 H21B 0.9800
C21 H21C 0.9800
C22 H22A 0.9800
C22 H22B 0.9800
C22 H22C 0.9800
C23 C25 1.537(3)
C23 C26 1.538(3)
C23 C24 1.538(3)
C24 H24A 0.9800
C24 H24B 0.9800
C24 H24C 0.9800
C25 H25A 0.9800
C25 H25B 0.9800
C25 H25C 0.9800
C26 H26A 0.9800
C26 H26B 0.9800
C26 H26C 0.9800

loop_
_geom_hbond_atom_site_label_D
_geom_hbond_atom_site_label_H
_geom_hbond_atom_site_label_A
_geom_hbond_distance_DH
_geom_hbond_distance_HA
_geom_hbond_distance_DA
_geom_hbond_angle_DHA
_geom_hbond_site_symmetry_A
C10 H10 I1 0.95 3.00 3.7770(19) 140.5 3_565

loop_
_geom_torsion_atom_site_label_1
_geom_torsion_atom_site_label_2
_geom_torsion_atom_site_label_3
_geom_torsion_atom_site_label_4
_geom_torsion
C5 C1 C2 C3 0.8(2)
Fe1 C1 C2 C3 -59.03(12)
C5 C1 C2 P1 -177.96(13)
Fe1 C1 C2 P1 122.17(13)
C5 C1 C2 Fe1 59.87(13)
C15 P1 C2 C3 5.2(2)
C11 P1 C2 C3 -110.90(19)
Cu1 P1 C2 C3 125.76(17)
C15 P1 C2 C1 -176.35(14)
C11 P1 C2 C1 67.55(16)
Cu1 P1 C2 C1 -55.79(15)
C15 P1 C2 Fe1 -91.06(13)
C11 P1 C2 Fe1 152.84(12)
Cu1 P1 C2 Fe1 29.50(13)
C1 C2 C3 C4 -0.4(2)
P1 C2 C3 C4 178.20(15)
Fe1 C2 C3 C4 -58.66(13)
C1 C2 C3 Fe1 58.24(12)
P1 C2 C3 Fe1 -123.14(17)
C2 C3 C4 C5 -0.2(2)
Fe1 C3 C4 C5 -59.29(13)
C2 C3 C4 Fe1 59.13(13)
C3 C4 C5 C1 0.7(2)
Fe1 C4 C5 C1 -58.84(13)
C3 C4 C5 Fe1 59.53(13)
C2 C1 C5 C4 -1.0(2)
Fe1 C1 C5 C4 59.36(13)
C2 C1 C5 Fe1 -60.32(13)
C23 P2 C6 C10 -3.77(19)
C19 P2 C6 C10 -121.04(18)
Cu1 P2 C6 C10 117.63(16)
C23 P2 C6 C7 175.30(15)
C19 P2 C6 C7 58.03(17)
Cu1 P2 C6 C7 -63.29(16)
C23 P2 C6 Fe1 -98.52(12)
C19 P2 C6 Fe1 144.21(12)
Cu1 P2 C6 Fe1 22.89(13)
C10 C6 C7 C8 0.6(2)
P2 C6 C7 C8 -178.64(13)
Fe1 C6 C7 C8 60.08(13)
C10 C6 C7 Fe1 -59.44(12)
P2 C6 C7 Fe1 121.29(13)
C6 C7 C8 C9 -0.8(2)
Fe1 C7 C8 C9 59.35(14)
C6 C7 C8 Fe1 -60.18(13)
C7 C8 C9 C10 0.7(2)
Fe1 C8 C9 C10 59.57(13)
C7 C8 C9 Fe1 -58.88(14)
C8 C9 C10 C6 -0.3(2)
Fe1 C9 C10 C6 59.14(12)
C8 C9 C10 Fe1 -59.44(13)
C7 C6 C10 C9 -0.2(2)
P2 C6 C10 C9 178.98(15)
Fe1 C6 C10 C9 -59.00(13)
C7 C6 C10 Fe1 58.80(12)
P2 C6 C10 Fe1 -122.02(16)
C2 P1 C11 C14 44.73(18)
C15 P1 C11 C14 -69.80(19)
Cu1 P1 C11 C14 164.31(15)
C2 P1 C11 C12 -75.92(17)
C15 P1 C11 C12 169.56(16)
Cu1 P1 C11 C12 43.66(17)
C2 P1 C11 C13 168.62(15)
C15 P1 C11 C13 54.10(18)
Cu1 P1 C11 C13 -71.79(16)
C2 P1 C15 C17 -64.03(17)
C11 P1 C15 C17 46.67(18)
Cu1 P1 C15 C17 175.51(14)
C2 P1 C15 C18 57.93(16)
C11 P1 C15 C18 168.63(13)
Cu1 P1 C15 C18 -62.54(14)
C2 P1 C15 C16 172.64(14)
C11 P1 C15 C16 -76.67(16)
Cu1 P1 C15 C16 52.17(15)
C6 P2 C19 C22 37.89(17)
C23 P2 C19 C22 -75.24(18)
Cu1 P2 C19 C22 158.55(14)
C6 P2 C19 C20 -83.53(15)
C23 P2 C19 C20 163.35(14)
Cu1 P2 C19 C20 37.13(16)
C6 P2 C19 C21 160.67(14)
C23 P2 C19 C21 47.55(17)
Cu1 P2 C19 C21 -78.66(15)
C6 P2 C23 C25 -56.60(16)
C19 P2 C23 C25 53.91(17)
Cu1 P2 C23 C25 -178.74(13)
C6 P2 C23 C26 64.98(14)
C19 P2 C23 C26 175.49(13)
Cu1 P2 C23 C26 -57.16(13)
C6 P2 C23 C24 179.62(13)
C19 P2 C23 C24 -69.87(15)
Cu1 P2 C23 C24 57.48(14)
